data_7706918
loop_
_publ_author_name
'Weller, Ruth'
'M\"uller, Igor'
'Duhayon, Carine'
'Sabo-Etienne, Sylviane'
'Bontemps, S\'ebastien'
'Werncke, C. Gunnar'

_publ_section_title
;
 Quasilinear 3d-metal(i) complexes
 [KM(N(Dipp)SiR<sub>3</sub>)<sub>2</sub>] (M = Cr-Co) - structural
 diversity, solution state behaviour and reactivity.
;
_journal_issue 14
_journal_name_full 'Dalton transactions (Cambridge, England : 2003)'
_journal_page_first 4890
_journal_page_last 4903
_journal_paper_doi 10.1039/d1dt00121c
_journal_volume 50
_journal_year 2021
_chemical_formula_moiety 'C54 H98 Cr K N2 O3 Si2'
_chemical_formula_sum 'C54 H98 Cr K N2 O3 Si2'
_chemical_formula_weight 970.62
_space_group_crystal_system triclinic
_space_group_IT_number 2
_space_group_name_Hall '-P 1'
_space_group_name_H-M_alt 'P -1'
_atom_sites_solution_hydrogens geom
_audit_creation_date 2021-02-10
_audit_creation_method
;
Olex2 1.2
(compiled 2018.05.29 svn.r3508 for OlexSys, GUI svn.r5506)
;
_audit_update_record
;
2021-02-24 deposited with the CCDC.	2021-03-03 downloaded from the CCDC.
;
_cell_angle_alpha 93.330(5)
_cell_angle_beta 95.457(5)
_cell_angle_gamma 97.740(5)
_cell_formula_units_Z 2
_cell_length_a 11.886(2)
_cell_length_b 14.190(2)
_cell_length_c 17.464(3)
_cell_measurement_reflns_used 9058
_cell_measurement_temperature 100.0
_cell_measurement_theta_max 21.46
_cell_measurement_theta_min 2.42
_cell_volume 2897.9(8)
_computing_cell_refinement 'SAINT v8.37A (Bruker, 2015)'
_computing_data_reduction 'SAINT v8.37A (Bruker, 2015)'
_computing_molecular_graphics 'Olex2 (Dolomanov et al., 2009)'
_computing_publication_material 'Olex2 (Dolomanov et al., 2009)'
_computing_structure_refinement 'XL (Sheldrick, 2008)'
_computing_structure_solution 'ShelXT (Sheldrick, 2015)'
_diffrn_ambient_temperature 100.0
_diffrn_detector 'Bruker APEX2 area detector'
_diffrn_detector_area_resol_mean 7.9
_diffrn_detector_type 'CCD area detector'
_diffrn_measured_fraction_theta_full 0.976
_diffrn_measured_fraction_theta_max 0.976
_diffrn_measurement_device 'three-circle diffractometer'
_diffrn_measurement_device_type 'Bruker SMART APEX2 area detector'
_diffrn_measurement_method '\w and \f scans'
_diffrn_radiation_monochromator 'mirror optics'
_diffrn_radiation_probe x-ray
_diffrn_radiation_type MoK\a
_diffrn_radiation_wavelength 0.71073
_diffrn_reflns_av_R_equivalents 0.0445
_diffrn_reflns_av_unetI/netI 0.0224
_diffrn_reflns_Laue_measured_fraction_full 0.976
_diffrn_reflns_Laue_measured_fraction_max 0.976
_diffrn_reflns_limit_h_max 8
_diffrn_reflns_limit_h_min -8
_diffrn_reflns_limit_k_max 10
_diffrn_reflns_limit_k_min -10
_diffrn_reflns_limit_l_max 11
_diffrn_reflns_limit_l_min -12
_diffrn_reflns_number 23343
_diffrn_reflns_point_group_measured_fraction_full 0.976
_diffrn_reflns_point_group_measured_fraction_max 0.976
_diffrn_reflns_theta_full 14.853
_diffrn_reflns_theta_max 14.853
_diffrn_reflns_theta_min 2.197
_diffrn_source 'microfocus sealed X-ray tube'
_diffrn_source_type 'Incoatec I\ms'
_exptl_absorpt_coefficient_mu 0.350
_exptl_absorpt_correction_T_max 0.7438
_exptl_absorpt_correction_T_min 0.6644
_exptl_absorpt_correction_type multi-scan
_exptl_absorpt_process_details
'SADABS-2016/2 (Bruker,2016/2) was used for absorption correction. wR2(int) was 0.1202 before and 0.0680 after correction. The Ratio of minimum to maximum transmission is 0.8933. The \l/2 correction factor is Not present.'
_exptl_crystal_colour 'clear light orange'
_exptl_crystal_colour_lustre clear
_exptl_crystal_colour_modifier light
_exptl_crystal_colour_primary orange
_exptl_crystal_density_diffrn 1.112
_exptl_crystal_description plate
_exptl_crystal_F_000 1062
_exptl_crystal_size_max 0.3
_exptl_crystal_size_mid 0.2
_exptl_crystal_size_min 0.1
_refine_diff_density_max 0.678
_refine_diff_density_min -0.403
_refine_diff_density_rms 0.100
_refine_ls_extinction_method none
_refine_ls_goodness_of_fit_ref 1.182
_refine_ls_hydrogen_treatment constr
_refine_ls_matrix_type full
_refine_ls_number_parameters 433
_refine_ls_number_reflns 2232
_refine_ls_number_restraints 1450
_refine_ls_restrained_S_all 0.920
_refine_ls_R_factor_all 0.1333
_refine_ls_R_factor_gt 0.1314
_refine_ls_shift/su_max 0.000
_refine_ls_shift/su_mean 0.000
_refine_ls_structure_factor_coef Fsqd
_refine_ls_weighting_details 'w=1/[\s^2^(Fo^2^)+(0.0001P)^2^+100.0584P] where P=(Fo^2^+2Fc^2^)/3'
_refine_ls_weighting_scheme calc
_refine_ls_wR_factor_gt 0.2770
_refine_ls_wR_factor_ref 0.2779
_reflns_Friedel_coverage 0.000
_reflns_number_gt 2188
_reflns_number_total 2232
_reflns_threshold_expression 'I > 2\s(I)'
_cod_data_source_file d1dt00121c2.cif
_cod_data_source_block 1_k_3thf_cr
_cod_depositor_comments 'Adding full bibliography for 7706910--7706927.cif.'
_cod_original_cell_volume 2898.0(8)
_cod_database_code 7706918
_shelx_shelxl_version_number 2016/6
_shelx_space_group_comment
;
The symmetry employed for this shelxl refinement is uniquely defined
by the following loop, which should always be used as a source of
symmetry information in preference to the above space-group names.
They are only intended as comments.
;
_shelx_estimated_absorpt_t_max 0.966
_shelx_estimated_absorpt_t_min 0.902
_olex2_refinement_description
;
1. Fixed Uiso
 At 1.2 times of:
  All C(H) groups, All C(H,H) groups
 At 1.5 times of:
  All C(H,H,H) groups
2. Restrained distances
 C55-C56
 1.45 with sigma of 0.02
 C59-C60
 1.45 with sigma of 0.02
 K1-O3 \\sim K1-O4
 with sigma of 0.02
 O3-C61 \\sim O4-C65
 with sigma of 0.02
 O3-C58 \\sim O4-C62
 with sigma of 0.02
 C61-C60 \\sim C65-C64
 with sigma of 0.02
 C60-C59 \\sim C64-C63
 with sigma of 0.02
 C59-C58 \\sim C63-C62
 with sigma of 0.02
 K1-C61 \\sim K1-C65
 with sigma of 0.04
 K1-C58 \\sim K1-C62
 with sigma of 0.04
 O3-C60 \\sim O4-C64
 with sigma of 0.04
 O3-C59 \\sim O4-C63
 with sigma of 0.04
 C61-C59 \\sim C65-C63
 with sigma of 0.04
 C61-C58 \\sim C65-C62
 with sigma of 0.04
 C60-C58 \\sim C64-C62
 with sigma of 0.04
 Si2-C40 \\sim Si2-C43
 with sigma of 0.02
 C41-C40 \\sim C45-C43
 with sigma of 0.02
 C40-C42 \\sim C43-C44
 with sigma of 0.02
 Si2-C41 \\sim Si2-C45
 with sigma of 0.04
 Si2-C42 \\sim Si2-C44
 with sigma of 0.04
 C41-C42 \\sim C45-C44
 with sigma of 0.04
 Si1-C46 \\sim Si1-C47
 with sigma of 0.02
 C20-C46 \\sim C48-C47
 with sigma of 0.02
 C46-C21 \\sim C47-C49
 with sigma of 0.02
 Si1-C20 \\sim Si1-C48
 with sigma of 0.04
 Si1-C21 \\sim Si1-C49
 with sigma of 0.04
 C20-C21 \\sim C48-C49
 with sigma of 0.04
3. Uiso/Uaniso restraints and constraints
Cr1 \\sim Si1 \\sim Si2 \\sim N1 \\sim N2 \\sim C1 \\sim C2 \\sim C3 \\sim H3
\\sim C4 \\sim H4 \\sim C5 \\sim H5 \\sim C6 \\sim C7 \\sim H7 \\sim C8 \\sim
H8A \\sim H8B \\sim H8C \\sim C9 \\sim H9A \\sim H9B \\sim H9C \\sim C10 \\sim
H10 \\sim C11 \\sim H11A \\sim H11B \\sim H11C \\sim C12 \\sim H12B \\sim H12C
\\sim C13 \\sim H13 \\sim C14 \\sim H14A \\sim H14B \\sim H14C \\sim C15 \\sim
H15A \\sim H15B \\sim H15C \\sim C16 \\sim C17 \\sim H17A \\sim H17B \\sim C18
\\sim H18B \\sim H18C \\sim C22 \\sim C23 \\sim C24 \\sim H24 \\sim C25 \\sim
H25 \\sim C26 \\sim H26 \\sim C27 \\sim C28 \\sim H28 \\sim C29 \\sim H29A
\\sim H29B \\sim H29C \\sim C30 \\sim H30A \\sim H30B \\sim H30C \\sim C31
\\sim H31 \\sim C32 \\sim H32A \\sim H32B \\sim H32C \\sim C33 \\sim H33A \\sim
H33B \\sim H33C \\sim C34 \\sim H34 \\sim C35 \\sim H35A \\sim H35B \\sim H35C
\\sim C36 \\sim H36A \\sim H36B \\sim H36C \\sim C37 \\sim H37 \\sim C38 \\sim
H38A \\sim H38B \\sim H38C \\sim C39 \\sim H39B \\sim C20 \\sim C21 \\sim C40
\\sim C41 \\sim C42 \\sim C46: within 2A with sigma of 0.04 and sigma for
terminal atoms of 0.08
Uanis(C53) \\sim Ueq, Uanis(C52) \\sim Ueq, Uanis(C51) \\sim Ueq, Uanis(C50)
\\sim Ueq, Uanis(O1) \\sim Ueq: with sigma of 0.1 and sigma for terminal atoms
of 0.2
Uanis(C54) \\sim Ueq, Uanis(C55) \\sim Ueq, Uanis(C56) \\sim Ueq, Uanis(C57)
\\sim Ueq, Uanis(O2) \\sim Ueq: with sigma of 0.1 and sigma for terminal atoms
of 0.2
Uanis(Cr1) \\sim Ueq, Uanis(Si2) \\sim Ueq, Uanis(Si1) \\sim Ueq, Uanis(N1)
\\sim Ueq, Uanis(N2) \\sim Ueq, Uanis(C3) \\sim Ueq, Uanis(C4) \\sim Ueq,
Uanis(C5) \\sim Ueq, Uanis(C6) \\sim Ueq, Uanis(C1) \\sim Ueq, Uanis(C2) \\sim
Ueq, Uanis(C22) \\sim Ueq, Uanis(C23) \\sim Ueq, Uanis(C24) \\sim Ueq,
Uanis(C25) \\sim Ueq, Uanis(C26) \\sim Ueq, Uanis(C27) \\sim Ueq, Uanis(C10)
\\sim Ueq, Uanis(C28) \\sim Ueq, Uanis(C34) \\sim Ueq, Uanis(C37) \\sim Ueq,
Uanis(C20) \\sim Ueq, Uanis(C35) \\sim Ueq, Uanis(C7) \\sim Ueq, Uanis(C38)
\\sim Ueq, Uanis(C13) \\sim Ueq, Uanis(C32) \\sim Ueq, Uanis(C31) \\sim Ueq,
Uanis(C29) \\sim Ueq, Uanis(C30) \\sim Ueq, Uanis(C14) \\sim Ueq, Uanis(C40)
\\sim Ueq, Uanis(C15) \\sim Ueq, Uanis(C9) \\sim Ueq, Uanis(C42) \\sim Ueq,
Uanis(C39) \\sim Ueq, Uanis(C8) \\sim Ueq, Uanis(C33) \\sim Ueq, Uanis(C11)
\\sim Ueq, Uanis(C41) \\sim Ueq, Uanis(C16) \\sim Ueq, Uanis(C17) \\sim Ueq,
Uanis(C46) \\sim Ueq, Uanis(C18) \\sim Ueq, Uanis(C21) \\sim Ueq, Uanis(C12)
\\sim Ueq, Uanis(C36) \\sim Ueq, : with sigma of 0.1 and sigma for terminal
atoms of 0.2
Uanis(C22) = Uanis(C27) = Uanis(C26) = Uanis(C25) = Uanis(C24) = Uanis(C23)
Uanis(C1) = Uanis(C6) = Uanis(C5) = Uanis(C4) = Uanis(C3) = Uanis(C2)
Uanis(C20) = Uanis(C46) = Uanis(C21)
Uanis(C61) = Uanis(C60) = Uanis(C59) = Uanis(C58) = Uanis(C50) = Uanis(C51) =
Uanis(C52) = Uanis(C53)
Uanis(O3) = Uanis(O1)
Uanis(O2) = Uanis(O4)
Uanis(C62) = Uanis(C63) = Uanis(C65) = Uanis(C64) = Uanis(C57) = Uanis(C56) =
Uanis(C55) = Uanis(C54)
Uanis(C45) = Uanis(C43) = Uanis(C44) = Uanis(C40) = Uanis(C41) = Uanis(C42)
Uanis(C21) = Uanis(C49) = Uanis(C46) = Uanis(C47) = Uanis(C20) = Uanis(C48) =
Uanis(C15) = Uanis(C13) = Uanis(C14)
4. Rigid body (RIGU) restrains
 O1, C50, C51, C52, C53
 with sigma for 1-2 distances of 0.004 and sigma for 1-3 distances of 0.004
 O2, C54, C55, C56, C57
 with sigma for 1-2 distances of 0.004 and sigma for 1-3 distances of 0.004
 Cr1, Si1, Si2, N1, N2, C1, C2, C3, H3, C4, H4, C5, H5, C6, C7, H7, C8, H8A,
 H8B, H8C, C9, H9A, H9B, H9C, C10, H10, C11, H11A, H11B, H11C, C12, H12B, H12C,
 C13, H13, C14, H14A, H14B, H14C, C15, H15A, H15B, H15C, C16, C17, H17A, H17B,
 C18, H18B, H18C, C22, C23, C24, H24, C25, H25, C26, H26, C27, C28, H28, C29,
 H29A, H29B, H29C, C30, H30A, H30B, H30C, C31, H31, C32, H32A, H32B, H32C, C33,
 H33A, H33B, H33C, C34, H34, C35, H35A, H35B, H35C, C36, H36A, H36B, H36C, C37,
 H37, C38, H38A, H38B, H38C, C39, H39B, C20, C21, C40, C41, C42, C46
 with sigma for 1-2 distances of 0.004 and sigma for 1-3 distances of 0.004
5. Others
 Sof(O4)=Sof(C62)=Sof(H62A)=Sof(H62B)=Sof(C63)=Sof(H63A)=Sof(H63B)=Sof(C64)=
 Sof(H64A)=Sof(H64B)=Sof(C65)=Sof(H65A)=Sof(H65B)=1-FVAR(1)
 Sof(O3)=Sof(C58)=Sof(H58A)=Sof(H58B)=Sof(C59)=Sof(H59A)=Sof(H59B)=Sof(C60)=
 Sof(H60A)=Sof(H60B)=Sof(C61)=Sof(H61A)=Sof(H61B)=FVAR(1)
 Fixed Sof: C20(0.5) H20A(0.5) H20B(0.5) H20C(0.5) C21(0.5) H21A(0.5)
 H21B(0.5) H21C(0.5) C40(0.5) H40(0.5) C41(0.5) H41A(0.5) H41B(0.5) H41C(0.5)
 C42(0.5) H42A(0.5) H42B(0.5) H42C(0.5) C46(0.5) H46(0.5) C43(0.5) H43(0.5)
 C44(0.5) H44A(0.5) H44B(0.5) H44C(0.5) C45(0.5) H45A(0.5) H45B(0.5) H45C(0.5)
 C47(0.5) H47(0.5) C48(0.5) H48A(0.5) H48B(0.5) H48C(0.5) C49(0.5) H49A(0.5)
 H49B(0.5) H49C(0.5)
6.a Ternary CH refined with riding coordinates:
 C7(H7), C10(H10), C13(H13), C28(H28), C31(H31), C34(H34), C37(H37), C40(H40),
 C46(H46), C43(H43), C47(H47)
6.b Secondary CH2 refined with riding coordinates:
 C17(H17A,H17B), C50(H50A,H50B), C51(H51A,H51B), C52(H52A,H52B), C53(H53A,
 H53B), C54(H54A,H54B), C55(H55A,H55B), C56(H56A,H56B), C57(H57A,H57B),
 C58(H58A,H58B), C59(H59A,H59B), C60(H60A,H60B), C61(H61A,H61B), C62(H62A,H62B),
  C63(H63A,H63B), C64(H64A,H64B), C65(H65A,H65B)
6.c Aromatic/amide H refined with riding coordinates:
 C3(H3), C4(H4), C5(H5), C24(H24), C25(H25), C26(H26)
6.d Fitted hexagon refined as free rotating group:
 C3(C4,C5,C6,C1,C2), C22(C23,C24,C25,C26,C27)
6.e Idealised Me refined as rotating group:
 C8(H8A,H8B,H8C), C9(H9A,H9B,H9C), C11(H11A,H11B,H11C), C12(H12A,H12B,H12C),
 C14(H14A,H14B,H14C), C15(H15A,H15B,H15C), C18(H18A,H18B,H18C), C29(H29A,H29B,
 H29C), C30(H30A,H30B,H30C), C32(H32A,H32B,H32C), C33(H33A,H33B,H33C), C35(H35A,
 H35B,H35C), C36(H36A,H36B,H36C), C38(H38A,H38B,H38C), C39(H39A,H39B,H39C),
 C20(H20A,H20B,H20C), C21(H21A,H21B,H21C), C41(H41A,H41B,H41C), C42(H42A,H42B,
 H42C), C44(H44A,H44B,H44C), C45(H45A,H45B,H45C), C48(H48A,H48B,H48C), C49(H49A,
 H49B,H49C)
;
_olex2_submission_special_instructions 'No special instructions were received'

loop_
_space_group_symop_operation_xyz
'x, y, z'
'-x, -y, -z'

loop_
_atom_site_label
_atom_site_type_symbol
_atom_site_fract_x
_atom_site_fract_y
_atom_site_fract_z
_atom_site_U_iso_or_equiv
_atom_site_adp_type
_atom_site_occupancy
_atom_site_site_symmetry_order
_atom_site_calc_flag
_atom_site_refinement_flags_posn
_atom_site_refinement_flags_adp
_atom_site_refinement_flags_occupancy
_atom_site_disorder_assembly
_atom_site_disorder_group
Cr1 Cr 0.4127(3) 0.7112(3) 0.7678(2) 0.0266(15) Uani 1 1 d . U . . .
K1 K 0.1028(5) 0.3228(4) 0.7324(3) 0.048(2) Uani 1 1 d D . . . .
Si1 Si 0.1855(8) 0.6290(6) 0.8522(5) 0.069(3) Uani 1 1 d D U . . .
Si2 Si 0.6486(7) 0.8795(5) 0.7786(4) 0.045(2) Uani 1 1 d D U . . .
O1 O 0.1161(15) 0.1844(12) 0.8310(10) 0.060(5) Uani 1 1 d . U . . .
O2 O -0.1193(17) 0.3271(13) 0.7173(12) 0.083(6) Uani 1 1 d . U . . .
N1 N 0.2848(16) 0.6068(13) 0.7918(10) 0.036(5) Uani 1 1 d . U . . .
N2 N 0.5368(16) 0.8057(13) 0.7277(10) 0.036(5) Uani 1 1 d . U . . .
C3 C 0.3720(13) 0.3730(11) 0.7395(10) 0.044(3) Uani 1 1 d . U . . .
H3 H 0.413699 0.327207 0.762078 0.052 Uiso 1 1 calc R U . . .
C4 C 0.3285(14) 0.3596(10) 0.6623(9) 0.044(3) Uani 1 1 d G U . . .
H4 H 0.340437 0.304707 0.632133 0.052 Uiso 1 1 calc R U . . .
C5 C 0.2675(13) 0.4267(12) 0.6293(7) 0.044(3) Uani 1 1 d G U . . .
H5 H 0.237738 0.417530 0.576590 0.052 Uiso 1 1 calc R U . . .
C6 C 0.2500(13) 0.5070(11) 0.6735(11) 0.044(3) Uani 1 1 d G U . . .
C1 C 0.2935(15) 0.5204(10) 0.7507(10) 0.044(3) Uani 1 1 d G U . . .
C2 C 0.3545(14) 0.4534(13) 0.7837(7) 0.044(3) Uani 1 1 d G U . . .
C7 C 0.185(2) 0.5750(19) 0.6303(16) 0.064(7) Uani 1 1 d . U . . .
H7 H 0.182819 0.631678 0.666685 0.077 Uiso 1 1 calc R U . . .
C8 C 0.060(3) 0.532(2) 0.604(2) 0.133(12) Uani 1 1 d . U . . .
H8A H 0.058389 0.466867 0.581098 0.200 Uiso 1 1 calc GR U . . .
H8B H 0.027208 0.570993 0.566278 0.200 Uiso 1 1 calc GR U . . .
H8C H 0.016366 0.529703 0.649012 0.200 Uiso 1 1 calc GR U . . .
C9 C 0.246(3) 0.612(2) 0.5598(15) 0.093(10) Uani 1 1 d . U . . .
H9A H 0.326277 0.636184 0.576942 0.140 Uiso 1 1 calc GR U . . .
H9B H 0.208273 0.662817 0.538143 0.140 Uiso 1 1 calc GR U . . .
H9C H 0.242416 0.559047 0.520365 0.140 Uiso 1 1 calc GR U . . .
C10 C 0.413(2) 0.4680(18) 0.8636(14) 0.056(7) Uani 1 1 d . U . . .
H10 H 0.374149 0.513453 0.893926 0.067 Uiso 1 1 calc R U . . .
C11 C 0.539(3) 0.511(2) 0.8639(18) 0.101(10) Uani 1 1 d . U . . .
H11A H 0.584797 0.459346 0.856000 0.152 Uiso 1 1 calc GR U . . .
H11B H 0.565300 0.546203 0.913575 0.152 Uiso 1 1 calc GR U . . .
H11C H 0.546331 0.553905 0.822324 0.152 Uiso 1 1 calc GR U . . .
C12 C 0.411(3) 0.374(2) 0.9062(16) 0.098(11) Uani 1 1 d . U . . .
H12A H 0.334617 0.337395 0.898088 0.148 Uiso 1 1 calc GR . . . .
H12B H 0.432706 0.389468 0.961560 0.148 Uiso 1 1 calc GR U . . .
H12C H 0.466002 0.335425 0.885750 0.148 Uiso 1 1 calc GR U . . .
C13 C 0.108(3) 0.7355(19) 0.8274(17) 0.078(4) Uani 1 1 d . U . . .
H13 H 0.048606 0.740602 0.863788 0.093 Uiso 1 1 calc R U . . .
C14 C 0.043(2) 0.7283(19) 0.7355(15) 0.078(4) Uani 1 1 d . U . . .
H14A H 0.101795 0.735233 0.699356 0.116 Uiso 1 1 calc GR U . . .
H14B H -0.004112 0.779290 0.729904 0.116 Uiso 1 1 calc GR U . . .
H14C H -0.004393 0.666285 0.724280 0.116 Uiso 1 1 calc GR U . . .
C15 C 0.182(2) 0.8304(18) 0.8301(16) 0.078(4) Uani 1 1 d . U . . .
H15A H 0.228767 0.842343 0.880023 0.116 Uiso 1 1 calc GR U . . .
H15B H 0.134233 0.880868 0.823249 0.116 Uiso 1 1 calc GR U . . .
H15C H 0.232475 0.829946 0.788672 0.116 Uiso 1 1 calc GR U . . .
C16 C 0.057(3) 0.520(2) 0.8360(19) 0.088(8) Uani 1 1 d . U . . .
C17 C 0.104(3) 0.437(2) 0.8885(18) 0.103(9) Uani 1 1 d . U . . .
H17A H 0.048690 0.408254 0.922504 0.123 Uiso 1 1 calc R U . . .
H17B H 0.180525 0.456313 0.916690 0.123 Uiso 1 1 calc R U . . .
C18 C -0.060(3) 0.541(2) 0.858(2) 0.120(11) Uani 1 1 d . U . . .
H18A H -0.120354 0.493165 0.831288 0.180 Uiso 1 1 calc GR . . . .
H18B H -0.072531 0.604582 0.842097 0.180 Uiso 1 1 calc GR U . . .
H18C H -0.061916 0.539618 0.913620 0.180 Uiso 1 1 calc GR U . . .
C22 C 0.5142(16) 0.7943(13) 0.6446(7) 0.049(3) Uani 1 1 d . U . . .
C23 C 0.5661(14) 0.7273(12) 0.6048(10) 0.049(3) Uani 1 1 d G U . . .
C24 C 0.5534(14) 0.7195(10) 0.5246(10) 0.049(3) Uani 1 1 d G U . . .
H24 H 0.588897 0.673722 0.497390 0.058 Uiso 1 1 calc R U . . .
C25 C 0.4886(14) 0.7786(12) 0.4843(7) 0.049(3) Uani 1 1 d G U . . .
H25 H 0.479867 0.773289 0.429533 0.058 Uiso 1 1 calc R U . . .
C26 C 0.4366(13) 0.8456(11) 0.5242(10) 0.049(3) Uani 1 1 d G U . . .
H26 H 0.392347 0.886015 0.496616 0.058 Uiso 1 1 calc R U . . .
C27 C 0.4494(14) 0.8534(11) 0.6043(10) 0.049(3) Uani 1 1 d G U . . .
C28 C 0.385(2) 0.9216(17) 0.6441(14) 0.040(6) Uani 1 1 d . U . . .
H28 H 0.406794 0.917444 0.700426 0.048 Uiso 1 1 calc R U . . .
C29 C 0.417(3) 1.0269(18) 0.6298(18) 0.089(9) Uani 1 1 d . U . . .
H29A H 0.500724 1.041822 0.632289 0.133 Uiso 1 1 calc GR U . . .
H29B H 0.389318 1.067018 0.669242 0.133 Uiso 1 1 calc GR U . . .
H29C H 0.383228 1.039118 0.578684 0.133 Uiso 1 1 calc GR U . . .
C30 C 0.256(2) 0.895(2) 0.6334(19) 0.094(10) Uani 1 1 d . U . . .
H30A H 0.228073 0.900425 0.579382 0.141 Uiso 1 1 calc GR U . . .
H30B H 0.221431 0.939123 0.666518 0.141 Uiso 1 1 calc GR U . . .
H30C H 0.235523 0.829923 0.647386 0.141 Uiso 1 1 calc GR U . . .
C31 C 0.635(2) 0.6550(18) 0.6458(15) 0.053(6) Uani 1 1 d . U . . .
H31 H 0.651841 0.678325 0.701427 0.064 Uiso 1 1 calc R U . . .
C32 C 0.748(2) 0.6487(18) 0.6150(15) 0.062(8) Uani 1 1 d . U . . .
H32A H 0.784893 0.712788 0.606569 0.093 Uiso 1 1 calc GR U . . .
H32B H 0.735893 0.609436 0.566080 0.093 Uiso 1 1 calc GR U . . .
H32C H 0.797514 0.619627 0.652298 0.093 Uiso 1 1 calc GR U . . .
C33 C 0.565(3) 0.5578(19) 0.6424(19) 0.097(10) Uani 1 1 d . U . . .
H33A H 0.496632 0.562159 0.669280 0.146 Uiso 1 1 calc GR U . . .
H33B H 0.610050 0.513145 0.667266 0.146 Uiso 1 1 calc GR U . . .
H33C H 0.541423 0.534975 0.588429 0.146 Uiso 1 1 calc GR U . . .
C34 C 0.607(2) 0.9905(18) 0.8244(15) 0.056(6) Uani 1 1 d . U . . .
H34 H 0.593088 1.029586 0.779508 0.067 Uiso 1 1 calc R U . . .
C35 C 0.495(2) 0.981(2) 0.8577(18) 0.095(10) Uani 1 1 d . U . . .
H35A H 0.434959 0.949991 0.818876 0.142 Uiso 1 1 calc GR U . . .
H35B H 0.478351 1.044956 0.873477 0.142 Uiso 1 1 calc GR U . . .
H35C H 0.499486 0.943334 0.902674 0.142 Uiso 1 1 calc GR U . . .
C36 C 0.704(3) 1.056(2) 0.8773(17) 0.092(10) Uani 1 1 d . U . . .
H36A H 0.720088 1.025667 0.925425 0.139 Uiso 1 1 calc GR U . . .
H36B H 0.679586 1.117908 0.888860 0.139 Uiso 1 1 calc GR U . . .
H36C H 0.773081 1.064722 0.850542 0.139 Uiso 1 1 calc GR U . . .
C37 C 0.764(2) 0.914(2) 0.7147(16) 0.061(7) Uani 1 1 d . U . . .
H37 H 0.772489 0.853336 0.685589 0.073 Uiso 1 1 calc R U . . .
C38 C 0.738(2) 0.9792(19) 0.6536(16) 0.075(9) Uani 1 1 d . U . . .
H38A H 0.677492 0.946125 0.615473 0.112 Uiso 1 1 calc GR U . . .
H38B H 0.806599 0.998200 0.628259 0.112 Uiso 1 1 calc GR U . . .
H38C H 0.712080 1.036019 0.676848 0.112 Uiso 1 1 calc GR U . . .
C39 C 0.887(2) 0.952(2) 0.7542(19) 0.103(11) Uani 1 1 d . U . . .
H39A H 0.890933 1.018597 0.773236 0.154 Uiso 1 1 calc GR . . . .
H39B H 0.942612 0.946709 0.716666 0.154 Uiso 1 1 calc GR U . . .
H39C H 0.904735 0.913404 0.797519 0.154 Uiso 1 1 calc GR . . . .
C50 C 0.196(3) 0.121(2) 0.8184(16) 0.075(5) Uani 1 1 d . U . . .
H50A H 0.265893 0.155417 0.800712 0.089 Uiso 1 1 calc R . . . .
H50B H 0.162862 0.069008 0.779481 0.089 Uiso 1 1 calc R . . . .
C51 C 0.221(2) 0.084(2) 0.8950(15) 0.075(5) Uani 1 1 d . U . . .
H51A H 0.243489 0.019682 0.889413 0.089 Uiso 1 1 calc R . . . .
H51B H 0.282796 0.127013 0.926625 0.089 Uiso 1 1 calc R . . . .
C52 C 0.114(2) 0.081(2) 0.9298(16) 0.075(5) Uani 1 1 d . U . . .
H52A H 0.127265 0.083964 0.986724 0.089 Uiso 1 1 calc R . . . .
H52B H 0.060591 0.023123 0.910981 0.089 Uiso 1 1 calc R . . . .
C53 C 0.072(3) 0.169(2) 0.9028(16) 0.075(5) Uani 1 1 d . U . . .
H53A H -0.012991 0.159228 0.895990 0.089 Uiso 1 1 calc R . . . .
H53B H 0.098361 0.223558 0.940618 0.089 Uiso 1 1 calc R . . . .
C54 C -0.176(3) 0.253(2) 0.7538(19) 0.087(5) Uani 1 1 d . U . . .
H54A H -0.156353 0.263245 0.810309 0.105 Uiso 1 1 calc R . . . .
H54B H -0.152595 0.191645 0.736292 0.105 Uiso 1 1 calc R . . . .
C55 C -0.297(3) 0.2501(19) 0.7353(19) 0.087(5) Uani 1 1 d D U . . .
H55A H -0.326905 0.198963 0.694560 0.105 Uiso 1 1 calc R . . . .
H55B H -0.337901 0.237978 0.781482 0.105 Uiso 1 1 calc R . . . .
C56 C -0.313(3) 0.3398(19) 0.7093(18) 0.087(5) Uani 1 1 d D U . . .
H56A H -0.325083 0.384200 0.752663 0.105 Uiso 1 1 calc R . . . .
H56B H -0.379885 0.334032 0.669970 0.105 Uiso 1 1 calc R . . . .
C57 C -0.205(2) 0.374(2) 0.6750(19) 0.087(5) Uani 1 1 d . U . . .
H57A H -0.211274 0.355138 0.619139 0.105 Uiso 1 1 calc R . . . .
H57B H -0.185537 0.444354 0.682789 0.105 Uiso 1 1 calc R . . . .
O3 O 0.031(3) 0.1829(18) 0.6210(15) 0.060(5) Uani 0.63(3) 1 d D . P A 1
C20 C 0.339(4) 0.695(4) 0.982(3) 0.078(4) Uani 0.5 1 d D U P B 1
H20A H 0.393673 0.655552 0.964034 0.116 Uiso 0.5 1 calc GR . P B 1
H20B H 0.350575 0.704968 1.038459 0.116 Uiso 0.5 1 calc GR . P B 1
H20C H 0.349835 0.757096 0.959614 0.116 Uiso 0.5 1 calc GR . P B 1
C21 C 0.125(5) 0.711(4) 0.994(3) 0.078(4) Uani 0.5 1 d D U P B 1
H21A H 0.101783 0.755182 0.956938 0.116 Uiso 0.5 1 calc GR . P B 1
H21B H 0.162166 0.747081 1.041729 0.116 Uiso 0.5 1 calc GR . P B 1
H21C H 0.057544 0.668854 1.006458 0.116 Uiso 0.5 1 calc GR . P B 1
C40 C 0.705(4) 0.822(4) 0.869(2) 0.055(8) Uani 0.5 1 d D U P C 1
H40 H 0.766645 0.871253 0.895672 0.066 Uiso 0.5 1 calc R . P C 1
C41 C 0.756(5) 0.736(4) 0.863(3) 0.055(8) Uani 0.5 1 d D U P C 1
H41A H 0.696184 0.681151 0.848641 0.082 Uiso 0.5 1 calc GR . P C 1
H41B H 0.797059 0.726433 0.912850 0.082 Uiso 0.5 1 calc GR . P C 1
H41C H 0.809611 0.740194 0.823612 0.082 Uiso 0.5 1 calc GR . P C 1
C42 C 0.613(5) 0.806(4) 0.928(2) 0.055(8) Uani 0.5 1 d D U P C 1
H42A H 0.583987 0.866370 0.940054 0.082 Uiso 0.5 1 calc GR . P C 1
H42B H 0.647674 0.783963 0.975691 0.082 Uiso 0.5 1 calc GR . P C 1
H42C H 0.549313 0.758263 0.905556 0.082 Uiso 0.5 1 calc GR . P C 1
C46 C 0.217(4) 0.645(3) 0.957(2) 0.078(4) Uani 0.5 1 d D U P B 1
H46 H 0.207183 0.581198 0.978857 0.093 Uiso 0.5 1 calc R . P B 1
C58 C -0.051(4) 0.189(3) 0.553(2) 0.075(5) Uani 0.63(3) 1 d D . P A 1
H58A H -0.086944 0.248085 0.556591 0.089 Uiso 0.63(3) 1 calc R . P A 1
H58B H -0.111880 0.133037 0.545679 0.089 Uiso 0.63(3) 1 calc R . P A 1
C59 C 0.026(4) 0.190(4) 0.490(2) 0.075(5) Uani 0.63(3) 1 d D . P A 1
H59A H -0.012432 0.151252 0.443141 0.089 Uiso 0.63(3) 1 calc R . P A 1
H59B H 0.048483 0.255944 0.475459 0.089 Uiso 0.63(3) 1 calc R . P A 1
C60 C 0.126(4) 0.150(4) 0.519(2) 0.075(5) Uani 0.63(3) 1 d D . P A 1
H60A H 0.195393 0.197385 0.520257 0.089 Uiso 0.63(3) 1 calc R . P A 1
H60B H 0.135299 0.092750 0.486455 0.089 Uiso 0.63(3) 1 calc R . P A 1
C61 C 0.102(4) 0.124(3) 0.6014(19) 0.075(5) Uani 0.63(3) 1 d D . P A 1
H61A H 0.066376 0.056940 0.601427 0.089 Uiso 0.63(3) 1 calc R . P A 1
H61B H 0.172925 0.134580 0.637034 0.089 Uiso 0.63(3) 1 calc R . P A 1
O4 O 0.075(5) 0.206(3) 0.604(2) 0.083(6) Uani 0.37(3) 1 d D . P A 2
C43 C 0.739(4) 0.815(4) 0.849(2) 0.055(8) Uani 0.5 1 d D . P C 2
H43 H 0.805959 0.863015 0.870333 0.066 Uiso 0.5 1 calc R . P C 2
C44 C 0.673(4) 0.787(4) 0.920(2) 0.055(8) Uani 0.5 1 d D . P C 2
H44A H 0.653547 0.845387 0.946399 0.082 Uiso 0.5 1 calc GR . P C 2
H44B H 0.720794 0.755759 0.956595 0.082 Uiso 0.5 1 calc GR . P C 2
H44C H 0.602495 0.744284 0.902605 0.082 Uiso 0.5 1 calc GR . P C 2
C45 C 0.788(5) 0.731(4) 0.823(3) 0.055(8) Uani 0.5 1 d D . P C 2
H45A H 0.727244 0.677061 0.812452 0.082 Uiso 0.5 1 calc GR . P C 2
H45B H 0.844588 0.716735 0.863902 0.082 Uiso 0.5 1 calc GR . P C 2
H45C H 0.824894 0.744352 0.776566 0.082 Uiso 0.5 1 calc GR . P C 2
C47 C 0.256(4) 0.650(3) 0.951(2) 0.078(4) Uani 0.5 1 d D . P B 2
H47 H 0.285866 0.589513 0.964685 0.093 Uiso 0.5 1 calc R . P B 2
C48 C 0.357(4) 0.730(4) 0.964(3) 0.078(4) Uani 0.5 1 d D . P B 2
H48A H 0.365221 0.755714 1.018447 0.116 Uiso 0.5 1 calc GR . P B 2
H48B H 0.343458 0.781417 0.930742 0.116 Uiso 0.5 1 calc GR . P B 2
H48C H 0.427379 0.705786 0.953016 0.116 Uiso 0.5 1 calc GR . P B 2
C49 C 0.163(5) 0.672(4) 1.013(2) 0.078(4) Uani 0.5 1 d D . P B 2
H49A H 0.164773 0.741535 1.021462 0.116 Uiso 0.5 1 calc GR . P B 2
H49B H 0.184342 0.646233 1.062463 0.116 Uiso 0.5 1 calc GR . P B 2
H49C H 0.086417 0.642874 0.992416 0.116 Uiso 0.5 1 calc GR . P B 2
C62 C 0.019(8) 0.225(5) 0.528(3) 0.087(5) Uani 0.37(3) 1 d D . P A 2
H62A H 0.050794 0.288616 0.512342 0.105 Uiso 0.37(3) 1 calc R . P A 2
H62B H -0.064264 0.221585 0.528416 0.105 Uiso 0.37(3) 1 calc R . P A 2
C63 C 0.050(7) 0.146(6) 0.476(3) 0.087(5) Uani 0.37(3) 1 d D . P A 2
H63A H -0.012379 0.091420 0.469149 0.105 Uiso 0.37(3) 1 calc R . P A 2
H63B H 0.065375 0.168274 0.425234 0.105 Uiso 0.37(3) 1 calc R . P A 2
C64 C 0.152(6) 0.118(6) 0.516(3) 0.087(5) Uani 0.37(3) 1 d D . P A 2
H64A H 0.221320 0.160001 0.505047 0.105 Uiso 0.37(3) 1 calc R . P A 2
H64B H 0.159503 0.050996 0.501008 0.105 Uiso 0.37(3) 1 calc R . P A 2
C65 C 0.129(7) 0.132(4) 0.601(3) 0.087(5) Uani 0.37(3) 1 d D . P A 2
H65A H 0.080815 0.074688 0.616859 0.105 Uiso 0.37(3) 1 calc R . P A 2
H65B H 0.200958 0.143392 0.635660 0.105 Uiso 0.37(3) 1 calc R . P A 2

loop_
_atom_site_aniso_label
_atom_site_aniso_U_11
_atom_site_aniso_U_22
_atom_site_aniso_U_33
_atom_site_aniso_U_23
_atom_site_aniso_U_13
_atom_site_aniso_U_12
Cr1 0.042(3) 0.023(3) 0.015(3) 0.011(2) 0.012(2) -0.003(2)
K1 0.058(5) 0.029(4) 0.059(5) 0.014(4) 0.007(4) 0.005(4)
Si1 0.108(7) 0.030(5) 0.081(7) 0.017(5) 0.072(6) 0.004(5)
Si2 0.046(6) 0.038(5) 0.048(6) 0.013(4) 0.007(4) -0.006(4)
O1 0.073(13) 0.060(11) 0.050(11) 0.013(9) 0.025(9) 0.008(9)
O2 0.067(13) 0.062(14) 0.124(18) 0.030(11) 0.001(11) 0.018(10)
N1 0.047(11) 0.033(8) 0.028(10) 0.013(8) 0.015(8) -0.011(7)
N2 0.044(10) 0.035(11) 0.030(8) 0.019(7) 0.015(7) -0.005(7)
C3 0.074(7) 0.033(7) 0.023(7) 0.015(6) 0.016(6) -0.010(6)
C4 0.074(7) 0.033(7) 0.023(7) 0.015(6) 0.016(6) -0.010(6)
C5 0.074(7) 0.033(7) 0.023(7) 0.015(6) 0.016(6) -0.010(6)
C6 0.074(7) 0.033(7) 0.023(7) 0.015(6) 0.016(6) -0.010(6)
C1 0.074(7) 0.033(7) 0.023(7) 0.015(6) 0.016(6) -0.010(6)
C2 0.074(7) 0.033(7) 0.023(7) 0.015(6) 0.016(6) -0.010(6)
C7 0.084(14) 0.053(14) 0.057(15) 0.042(12) 0.012(11) -0.001(11)
C8 0.105(16) 0.14(3) 0.14(3) 0.10(2) -0.036(17) -0.030(18)
C9 0.14(2) 0.09(2) 0.045(18) 0.050(15) 0.014(16) -0.008(19)
C10 0.097(14) 0.043(14) 0.028(10) 0.009(10) 0.003(11) 0.015(13)
C11 0.093(16) 0.10(2) 0.11(2) 0.031(19) -0.024(16) 0.004(16)
C12 0.14(2) 0.078(19) 0.08(2) 0.051(16) -0.026(19) 0.018(17)
C13 0.107(10) 0.058(8) 0.082(7) 0.022(8) 0.062(7) 0.017(7)
C14 0.107(10) 0.058(8) 0.082(7) 0.022(8) 0.062(7) 0.017(7)
C15 0.107(10) 0.058(8) 0.082(7) 0.022(8) 0.062(7) 0.017(7)
C16 0.110(15) 0.049(13) 0.11(2) 0.013(13) 0.086(15) -0.012(11)
C17 0.140(19) 0.064(15) 0.108(19) 0.022(14) 0.070(17) -0.016(14)
C18 0.122(17) 0.08(2) 0.17(3) 0.01(2) 0.11(2) -0.004(15)
C22 0.075(7) 0.046(7) 0.027(6) 0.020(6) 0.021(6) -0.003(5)
C23 0.075(7) 0.046(7) 0.027(6) 0.020(6) 0.021(6) -0.003(5)
C24 0.075(7) 0.046(7) 0.027(6) 0.020(6) 0.021(6) -0.003(5)
C25 0.075(7) 0.046(7) 0.027(6) 0.020(6) 0.021(6) -0.003(5)
C26 0.075(7) 0.046(7) 0.027(6) 0.020(6) 0.021(6) -0.003(5)
C27 0.075(7) 0.046(7) 0.027(6) 0.020(6) 0.021(6) -0.003(5)
C28 0.056(12) 0.047(11) 0.017(13) 0.020(11) 0.005(12) -0.004(10)
C29 0.11(2) 0.047(11) 0.11(2) 0.027(16) 0.04(2) 0.000(14)
C30 0.057(12) 0.09(2) 0.14(2) 0.03(2) 0.006(16) -0.001(13)
C31 0.086(15) 0.053(12) 0.029(14) 0.018(12) 0.036(12) 0.013(10)
C32 0.080(16) 0.051(18) 0.06(2) 0.018(16) 0.044(15) 0.003(13)
C33 0.11(2) 0.060(14) 0.14(2) 0.055(17) 0.08(2) 0.010(14)
C34 0.067(15) 0.052(12) 0.050(16) 0.012(10) 0.007(11) 0.009(11)
C35 0.090(17) 0.09(2) 0.10(2) -0.027(18) 0.042(15) 0.006(15)
C36 0.107(19) 0.083(19) 0.08(2) -0.021(15) 0.004(16) -0.009(16)
C37 0.047(12) 0.062(17) 0.071(15) 0.016(11) 0.017(10) -0.012(12)
C38 0.066(18) 0.07(2) 0.080(18) 0.028(14) 0.007(14) -0.025(16)
C39 0.047(14) 0.12(3) 0.14(3) 0.03(2) -0.002(15) -0.020(17)
C50 0.093(12) 0.094(11) 0.046(10) 0.014(9) 0.029(9) 0.028(9)
C51 0.093(12) 0.094(11) 0.046(10) 0.014(9) 0.029(9) 0.028(9)
C52 0.093(12) 0.094(11) 0.046(10) 0.014(9) 0.029(9) 0.028(9)
C53 0.093(12) 0.094(11) 0.046(10) 0.014(9) 0.029(9) 0.028(9)
C54 0.071(12) 0.079(12) 0.122(14) 0.034(10) 0.018(10) 0.031(11)
C55 0.071(12) 0.079(12) 0.122(14) 0.034(10) 0.018(10) 0.031(11)
C56 0.071(12) 0.079(12) 0.122(14) 0.034(10) 0.018(10) 0.031(11)
C57 0.071(12) 0.079(12) 0.122(14) 0.034(10) 0.018(10) 0.031(11)
O3 0.073(13) 0.060(11) 0.050(11) 0.013(9) 0.025(9) 0.008(9)
C20 0.107(10) 0.058(8) 0.082(7) 0.022(8) 0.062(7) 0.017(7)
C21 0.107(10) 0.058(8) 0.082(7) 0.022(8) 0.062(7) 0.017(7)
C40 0.04(2) 0.061(14) 0.058(15) 0.021(14) -0.004(11) 0.004(13)
C41 0.04(2) 0.061(14) 0.058(15) 0.021(14) -0.004(11) 0.004(13)
C42 0.04(2) 0.061(14) 0.058(15) 0.021(14) -0.004(11) 0.004(13)
C46 0.107(10) 0.058(8) 0.082(7) 0.022(8) 0.062(7) 0.017(7)
C58 0.093(12) 0.094(11) 0.046(10) 0.014(9) 0.029(9) 0.028(9)
C59 0.093(12) 0.094(11) 0.046(10) 0.014(9) 0.029(9) 0.028(9)
C60 0.093(12) 0.094(11) 0.046(10) 0.014(9) 0.029(9) 0.028(9)
C61 0.093(12) 0.094(11) 0.046(10) 0.014(9) 0.029(9) 0.028(9)
O4 0.067(13) 0.062(14) 0.124(18) 0.030(11) 0.001(11) 0.018(10)
C43 0.04(2) 0.061(14) 0.058(15) 0.021(14) -0.004(11) 0.004(13)
C44 0.04(2) 0.061(14) 0.058(15) 0.021(14) -0.004(11) 0.004(13)
C45 0.04(2) 0.061(14) 0.058(15) 0.021(14) -0.004(11) 0.004(13)
C47 0.107(10) 0.058(8) 0.082(7) 0.022(8) 0.062(7) 0.017(7)
C48 0.107(10) 0.058(8) 0.082(7) 0.022(8) 0.062(7) 0.017(7)
C49 0.107(10) 0.058(8) 0.082(7) 0.022(8) 0.062(7) 0.017(7)
C62 0.071(12) 0.079(12) 0.122(14) 0.034(10) 0.018(10) 0.031(11)
C63 0.071(12) 0.079(12) 0.122(14) 0.034(10) 0.018(10) 0.031(11)
C64 0.071(12) 0.079(12) 0.122(14) 0.034(10) 0.018(10) 0.031(11)
C65 0.071(12) 0.079(12) 0.122(14) 0.034(10) 0.018(10) 0.031(11)

loop_
_atom_type_symbol
_atom_type_description
_atom_type_scat_dispersion_real
_atom_type_scat_dispersion_imag
_atom_type_scat_source
C C 0.0033 0.0016 'International Tables Vol C Tables 4.2.6.8 and 6.1.1.4'
H H 0.0000 0.0000 'International Tables Vol C Tables 4.2.6.8 and 6.1.1.4'
Cr Cr 0.3209 0.6236 'International Tables Vol C Tables 4.2.6.8 and 6.1.1.4'
K K 0.2009 0.2494 'International Tables Vol C Tables 4.2.6.8 and 6.1.1.4'
N N 0.0061 0.0033 'International Tables Vol C Tables 4.2.6.8 and 6.1.1.4'
O O 0.0106 0.0060 'International Tables Vol C Tables 4.2.6.8 and 6.1.1.4'
Si Si 0.0817 0.0704 'International Tables Vol C Tables 4.2.6.8 and 6.1.1.4'

loop_
_geom_angle_atom_site_label_1
_geom_angle_atom_site_label_2
_geom_angle_atom_site_label_3
_geom_angle
_geom_angle_site_symmetry_1
_geom_angle_site_symmetry_3
_geom_angle_publ_flag
N2 Cr1 N1 171.6(8) . . ?
O1 K1 C3 92.9(5) . . ?
O1 K1 C4 108.6(5) . . ?
O1 K1 C5 134.9(5) . . ?
O1 K1 C6 142.3(5) . . ?
O1 K1 C1 121.3(5) . . ?
O1 K1 C2 99.4(5) . . ?
O1 K1 C16 107.1(7) . . ?
O1 K1 C17 79.0(7) . . ?
O2 K1 O1 100.5(6) . . ?
O2 K1 C3 165.2(5) . . ?
O2 K1 C4 147.6(6) . . ?
O2 K1 C5 123.4(6) . . ?
O2 K1 C6 113.9(5) . . ?
O2 K1 C1 122.6(5) . . ?
O2 K1 C2 143.9(6) . . ?
O2 K1 C16 73.0(7) . . ?
O2 K1 C17 85.6(8) . . ?
O2 K1 O3 78.4(8) . . ?
O2 K1 O4 88.3(14) . . ?
C3 K1 C6 51.54(16) . . ?
C3 K1 C1 43.31(17) . . ?
C3 K1 C2 24.62(12) . . ?
C3 K1 C16 97.1(7) . . ?
C4 K1 C3 25.73(13) . . ?
C4 K1 C5 26.25(12) . . ?
C4 K1 C6 45.06(17) . . ?
C4 K1 C1 51.36(17) . . ?
C4 K1 C2 44.22(18) . . ?
C4 K1 C16 110.3(6) . . ?
C4 K1 C17 113.2(7) . . ?
C5 K1 C3 45.32(17) . . ?
C5 K1 C6 25.37(12) . . ?
C5 K1 C1 43.86(17) . . ?
C5 K1 C2 51.42(17) . . ?
C5 K1 C16 96.2(6) . . ?
C5 K1 C17 111.6(6) . . ?
C6 K1 C1 24.38(11) . . ?
C6 K1 C2 43.19(16) . . ?
C6 K1 C16 70.8(6) . . ?
C1 K1 C16 58.9(6) . . ?
C2 K1 C1 24.11(11) . . ?
C2 K1 C16 72.5(6) . . ?
C17 K1 C3 90.7(7) . . ?
C17 K1 C6 88.2(6) . . ?
C17 K1 C1 67.9(6) . . ?
C17 K1 C2 69.0(7) . . ?
C17 K1 C16 29.2(7) . . ?
O3 K1 O1 87.1(7) . . ?
O3 K1 C3 108.9(8) . . ?
O3 K1 C4 89.0(7) . . ?
O3 K1 C5 91.6(7) . . ?
O3 K1 C6 113.8(8) . . ?
O3 K1 C1 135.5(7) . . ?
O3 K1 C2 132.6(8) . . ?
O3 K1 C16 149.9(9) . . ?
O3 K1 C17 156.6(9) . . ?
O4 K1 O1 95.8(12) . . ?
O4 K1 C3 96.7(14) . . ?
O4 K1 C4 75.2(14) . . ?
O4 K1 C5 77.2(14) . . ?
O4 K1 C6 100.1(14) . . ?
O4 K1 C1 120.9(15) . . ?
O4 K1 C2 119.2(14) . . ?
O4 K1 C16 152.5(12) . . ?
O4 K1 C17 171.2(15) . . ?
N1 Si1 C13 114.3(11) . . ?
N1 Si1 C16 107.9(11) . . ?
N1 Si1 C46 123.3(17) . . ?
N1 Si1 C47 108.3(17) . . ?
C13 Si1 C16 101.9(14) . . ?
C46 Si1 C13 103.4(17) . . ?
C46 Si1 C16 103.7(17) . . ?
C47 Si1 C13 109.4(18) . . ?
C47 Si1 C16 115.1(18) . . ?
N2 Si2 C34 113.8(11) . . ?
N2 Si2 C37 110.6(11) . . ?
N2 Si2 C40 111.0(18) . . ?
N2 Si2 C43 113.4(18) . . ?
C34 Si2 C37 108.7(12) . . ?
C34 Si2 C40 100.1(17) . . ?
C34 Si2 C43 112.7(18) . . ?
C37 Si2 C40 112.2(16) . . ?
C37 Si2 C43 96.2(16) . . ?
C50 O1 K1 116.7(15) . . ?
C50 O1 C53 110(2) . . ?
C53 O1 K1 132.9(16) . . ?
C54 O2 K1 110.9(17) . . ?
C54 O2 C57 108(2) . . ?
C57 O2 K1 140.5(17) . . ?
Si1 N1 Cr1 122.3(10) . . ?
C1 N1 Cr1 109.8(13) . . ?
C1 N1 Si1 127.9(14) . . ?
Si2 N2 Cr1 129.2(10) . . ?
C22 N2 Cr1 105.1(12) . . ?
C22 N2 Si2 125.7(13) . . ?
K1 C3 H3 114.8 . . ?
C4 C3 K1 72.1(5) . . ?
C4 C3 H3 120.0 . . ?
C4 C3 C2 120.0 . . ?
C2 C3 K1 83.5(5) . . ?
C2 C3 H3 120.0 . . ?
K1 C4 H4 110.3 . . ?
C3 C4 K1 82.1(5) . . ?
C3 C4 H4 120.0 . . ?
C3 C4 C5 120.0 . . ?
C5 C4 K1 77.9(5) . . ?
C5 C4 H4 120.0 . . ?
K1 C5 H5 111.2 . . ?
C4 C5 K1 75.8(5) . . ?
C4 C5 H5 120.0 . . ?
C6 C5 K1 83.3(5) . . ?
C6 C5 C4 120.0 . . ?
C6 C5 H5 120.0 . . ?
C5 C6 K1 71.4(5) . . ?
C5 C6 C7 114.6(17) . . ?
C1 C6 K1 82.6(5) . . ?
C1 C6 C5 120.0 . . ?
C1 C6 C7 125.4(17) . . ?
C7 C6 K1 117.1(13) . . ?
N1 C1 K1 126.7(11) . . ?
C6 C1 K1 73.1(5) . . ?
C6 C1 N1 118.7(16) . . ?
C2 C1 K1 77.0(5) . . ?
C2 C1 N1 121.0(16) . . ?
C2 C1 C6 120.0 . . ?
C3 C2 K1 71.9(5) . . ?
C3 C2 C10 117.0(17) . . ?
C1 C2 K1 78.9(5) . . ?
C1 C2 C3 120.0 . . ?
C1 C2 C10 122.7(17) . . ?
C10 C2 K1 125.2(13) . . ?
C6 C7 H7 107.3 . . ?
C6 C7 C8 112(2) . . ?
C6 C7 C9 112(2) . . ?
C8 C7 H7 107.3 . . ?
C8 C7 C9 111(2) . . ?
C9 C7 H7 107.3 . . ?
C7 C8 H8A 109.5 . . ?
C7 C8 H8B 109.5 . . ?
C7 C8 H8C 109.5 . . ?
H8A C8 H8B 109.5 . . ?
H8A C8 H8C 109.5 . . ?
H8B C8 H8C 109.5 . . ?
C7 C9 H9A 109.5 . . ?
C7 C9 H9B 109.5 . . ?
C7 C9 H9C 109.5 . . ?
H9A C9 H9B 109.5 . . ?
H9A C9 H9C 109.5 . . ?
H9B C9 H9C 109.5 . . ?
C2 C10 H10 108.4 . . ?
C2 C10 C11 111(2) . . ?
C2 C10 C12 113(2) . . ?
C11 C10 H10 108.4 . . ?
C11 C10 C12 107(2) . . ?
C12 C10 H10 108.4 . . ?
C10 C11 H11A 109.5 . . ?
C10 C11 H11B 109.5 . . ?
C10 C11 H11C 109.5 . . ?
H11A C11 H11B 109.5 . . ?
H11A C11 H11C 109.5 . . ?
H11B C11 H11C 109.5 . . ?
C10 C12 H12A 109.5 . . ?
C10 C12 H12B 109.5 . . ?
C10 C12 H12C 109.5 . . ?
H12A C12 H12B 109.5 . . ?
H12A C12 H12C 109.5 . . ?
H12B C12 H12C 109.5 . . ?
Si1 C13 H13 108.5 . . ?
C14 C13 Si1 114.5(18) . . ?
C14 C13 H13 108.5 . . ?
C15 C13 Si1 116(2) . . ?
C15 C13 H13 108.5 . . ?
C15 C13 C14 101(2) . . ?
C13 C14 H14A 109.5 . . ?
C13 C14 H14B 109.5 . . ?
C13 C14 H14C 109.5 . . ?
H14A C14 H14B 109.5 . . ?
H14A C14 H14C 109.5 . . ?
H14B C14 H14C 109.5 . . ?
C13 C15 H15A 109.5 . . ?
C13 C15 H15B 109.5 . . ?
C13 C15 H15C 109.5 . . ?
H15A C15 H15B 109.5 . . ?
H15A C15 H15C 109.5 . . ?
H15B C15 H15C 109.5 . . ?
Si1 C16 K1 117.2(12) . . ?
C17 C16 K1 65.7(14) . . ?
C17 C16 Si1 104(2) . . ?
C18 C16 K1 125(2) . . ?
C18 C16 Si1 116(2) . . ?
C18 C16 C17 111(2) . . ?
K1 C17 H17A 114.5 . . ?
K1 C17 H17B 114.5 . . ?
C16 C17 K1 85.1(16) . . ?
C16 C17 H17A 114.5 . . ?
C16 C17 H17B 114.5 . . ?
H17A C17 H17B 111.6 . . ?
C16 C18 H18A 109.5 . . ?
C16 C18 H18B 109.5 . . ?
C16 C18 H18C 109.5 . . ?
H18A C18 H18B 109.5 . . ?
H18A C18 H18C 109.5 . . ?
H18B C18 H18C 109.5 . . ?
C23 C22 N2 118.5(15) . . ?
C23 C22 C27 120.0 . . ?
C27 C22 N2 121.3(15) . . ?
C22 C23 C24 120.0 . . ?
C22 C23 C31 123.1(16) . . ?
C24 C23 C31 116.9(16) . . ?
C23 C24 H24 120.0 . . ?
C25 C24 C23 120.0 . . ?
C25 C24 H24 120.0 . . ?
C24 C25 H25 120.0 . . ?
C24 C25 C26 120.0 . . ?
C26 C25 H25 120.0 . . ?
C25 C26 H26 120.0 . . ?
C25 C26 C27 120.0 . . ?
C27 C26 H26 120.0 . . ?
C22 C27 C28 122.2(16) . . ?
C26 C27 C22 120.0 . . ?
C26 C27 C28 117.7(16) . . ?
C27 C28 H28 105.0 . . ?
C27 C28 C29 116(2) . . ?
C27 C28 C30 115(2) . . ?
C29 C28 H28 105.0 . . ?
C30 C28 H28 105.0 . . ?
C30 C28 C29 110(2) . . ?
C28 C29 H29A 109.5 . . ?
C28 C29 H29B 109.5 . . ?
C28 C29 H29C 109.5 . . ?
H29A C29 H29B 109.5 . . ?
H29A C29 H29C 109.5 . . ?
H29B C29 H29C 109.5 . . ?
C28 C30 H30A 109.5 . . ?
C28 C30 H30B 109.5 . . ?
C28 C30 H30C 109.5 . . ?
H30A C30 H30B 109.5 . . ?
H30A C30 H30C 109.5 . . ?
H30B C30 H30C 109.5 . . ?
C23 C31 H31 107.2 . . ?
C32 C31 C23 113.3(19) . . ?
C32 C31 H31 107.2 . . ?
C32 C31 C33 111(2) . . ?
C33 C31 C23 111(2) . . ?
C33 C31 H31 107.2 . . ?
C31 C32 H32A 109.5 . . ?
C31 C32 H32B 109.5 . . ?
C31 C32 H32C 109.5 . . ?
H32A C32 H32B 109.5 . . ?
H32A C32 H32C 109.5 . . ?
H32B C32 H32C 109.5 . . ?
C31 C33 H33A 109.5 . . ?
C31 C33 H33B 109.5 . . ?
C31 C33 H33C 109.5 . . ?
H33A C33 H33B 109.5 . . ?
H33A C33 H33C 109.5 . . ?
H33B C33 H33C 109.5 . . ?
Si2 C34 H34 102.9 . . ?
C35 C34 Si2 117(2) . . ?
C35 C34 H34 102.9 . . ?
C35 C34 C36 113(2) . . ?
C36 C34 Si2 115.6(19) . . ?
C36 C34 H34 102.9 . . ?
C34 C35 H35A 109.5 . . ?
C34 C35 H35B 109.5 . . ?
C34 C35 H35C 109.5 . . ?
H35A C35 H35B 109.5 . . ?
H35A C35 H35C 109.5 . . ?
H35B C35 H35C 109.5 . . ?
C34 C36 H36A 109.5 . . ?
C34 C36 H36B 109.5 . . ?
C34 C36 H36C 109.5 . . ?
H36A C36 H36B 109.5 . . ?
H36A C36 H36C 109.5 . . ?
H36B C36 H36C 109.5 . . ?
Si2 C37 H37 104.3 . . ?
C38 C37 Si2 117(2) . . ?
C38 C37 H37 104.3 . . ?
C38 C37 C39 107(2) . . ?
C39 C37 Si2 118(2) . . ?
C39 C37 H37 104.3 . . ?
C37 C38 H38A 109.5 . . ?
C37 C38 H38B 109.5 . . ?
C37 C38 H38C 109.5 . . ?
H38A C38 H38B 109.5 . . ?
H38A C38 H38C 109.5 . . ?
H38B C38 H38C 109.5 . . ?
C37 C39 H39A 109.5 . . ?
C37 C39 H39B 109.5 . . ?
C37 C39 H39C 109.5 . . ?
H39A C39 H39B 109.5 . . ?
H39A C39 H39C 109.5 . . ?
H39B C39 H39C 109.5 . . ?
O1 C50 H50A 110.9 . . ?
O1 C50 H50B 110.9 . . ?
O1 C50 C51 104(2) . . ?
H50A C50 H50B 109.0 . . ?
C51 C50 H50A 110.9 . . ?
C51 C50 H50B 110.9 . . ?
C50 C51 H51A 110.9 . . ?
C50 C51 H51B 110.9 . . ?
H51A C51 H51B 108.9 . . ?
C52 C51 C50 104(3) . . ?
C52 C51 H51A 110.9 . . ?
C52 C51 H51B 110.9 . . ?
C51 C52 H52A 111.4 . . ?
C51 C52 H52B 111.4 . . ?
C51 C52 C53 102(2) . . ?
H52A C52 H52B 109.3 . . ?
C53 C52 H52A 111.4 . . ?
C53 C52 H52B 111.4 . . ?
O1 C53 C52 106(2) . . ?
O1 C53 H53A 110.5 . . ?
O1 C53 H53B 110.5 . . ?
C52 C53 H53A 110.5 . . ?
C52 C53 H53B 110.5 . . ?
H53A C53 H53B 108.7 . . ?
O2 C54 H54A 109.9 . . ?
O2 C54 H54B 109.9 . . ?
O2 C54 C55 109(3) . . ?
H54A C54 H54B 108.3 . . ?
C55 C54 H54A 109.9 . . ?
C55 C54 H54B 109.9 . . ?
C54 C55 H55A 110.5 . . ?
C54 C55 H55B 110.5 . . ?
H55A C55 H55B 108.7 . . ?
C56 C55 C54 106(3) . . ?
C56 C55 H55A 110.5 . . ?
C56 C55 H55B 110.5 . . ?
C55 C56 H56A 110.8 . . ?
C55 C56 H56B 110.8 . . ?
C55 C56 C57 105(3) . . ?
H56A C56 H56B 108.8 . . ?
C57 C56 H56A 110.8 . . ?
C57 C56 H56B 110.8 . . ?
O2 C57 C56 104(2) . . ?
O2 C57 H57A 111.1 . . ?
O2 C57 H57B 111.1 . . ?
C56 C57 H57A 111.1 . . ?
C56 C57 H57B 111.1 . . ?
H57A C57 H57B 109.0 . . ?
C58 O3 K1 126(2) . . ?
C61 O3 K1 119(2) . . ?
C61 O3 C58 108(3) . . ?
H20A C20 H20B 109.5 . . ?
H20A C20 H20C 109.5 . . ?
H20B C20 H20C 109.5 . . ?
C46 C20 H20A 109.5 . . ?
C46 C20 H20B 109.5 . . ?
C46 C20 H20C 109.5 . . ?
H21A C21 H21B 109.5 . . ?
H21A C21 H21C 109.5 . . ?
H21B C21 H21C 109.5 . . ?
C46 C21 H21A 109.5 . . ?
C46 C21 H21B 109.5 . . ?
C46 C21 H21C 109.5 . . ?
Si2 C40 H40 105.1 . . ?
C41 C40 Si2 121(3) . . ?
C41 C40 H40 105.1 . . ?
C41 C40 C42 107(3) . . ?
C42 C40 Si2 112(3) . . ?
C42 C40 H40 105.1 . . ?
C40 C41 H41A 109.5 . . ?
C40 C41 H41B 109.5 . . ?
C40 C41 H41C 109.5 . . ?
H41A C41 H41B 109.5 . . ?
H41A C41 H41C 109.5 . . ?
H41B C41 H41C 109.5 . . ?
C40 C42 H42A 109.5 . . ?
C40 C42 H42B 109.5 . . ?
C40 C42 H42C 109.5 . . ?
H42A C42 H42B 109.5 . . ?
H42A C42 H42C 109.5 . . ?
H42B C42 H42C 109.5 . . ?
Si1 C46 H46 108.8 . . ?
C20 C46 Si1 112(3) . . ?
C20 C46 C21 108(3) . . ?
C20 C46 H46 108.8 . . ?
C21 C46 Si1 110(3) . . ?
C21 C46 H46 108.8 . . ?
O3 C58 H58A 111.6 . . ?
O3 C58 H58B 111.6 . . ?
O3 C58 C59 101(3) . . ?
H58A C58 H58B 109.4 . . ?
C59 C58 H58A 111.6 . . ?
C59 C58 H58B 111.6 . . ?
C58 C59 H59A 110.3 . . ?
C58 C59 H59B 110.3 . . ?
H59A C59 H59B 108.6 . . ?
C60 C59 C58 107(3) . . ?
C60 C59 H59A 110.3 . . ?
C60 C59 H59B 110.3 . . ?
C59 C60 H60A 110.9 . . ?
C59 C60 H60B 110.9 . . ?
C59 C60 C61 104(3) . . ?
H60A C60 H60B 108.9 . . ?
C61 C60 H60A 110.9 . . ?
C61 C60 H60B 110.9 . . ?
O3 C61 C60 104(3) . . ?
O3 C61 H61A 111.0 . . ?
O3 C61 H61B 111.0 . . ?
C60 C61 H61A 111.0 . . ?
C60 C61 H61B 111.0 . . ?
H61A C61 H61B 109.0 . . ?
C62 O4 K1 126(3) . . ?
C65 O4 K1 119(3) . . ?
C65 O4 C62 114(3) . . ?
Si2 C43 H43 105.6 . . ?
C44 C43 Si2 110(3) . . ?
C44 C43 H43 105.6 . . ?
C45 C43 Si2 121(3) . . ?
C45 C43 H43 105.6 . . ?
C45 C43 C44 107(3) . . ?
C43 C44 H44A 109.5 . . ?
C43 C44 H44B 109.5 . . ?
C43 C44 H44C 109.5 . . ?
H44A C44 H44B 109.5 . . ?
H44A C44 H44C 109.5 . . ?
H44B C44 H44C 109.5 . . ?
C43 C45 H45A 109.5 . . ?
C43 C45 H45B 109.5 . . ?
C43 C45 H45C 109.5 . . ?
H45A C45 H45B 109.5 . . ?
H45A C45 H45C 109.5 . . ?
H45B C45 H45C 109.5 . . ?
Si1 C47 H47 107.4 . . ?
C48 C47 Si1 116(3) . . ?
C48 C47 H47 107.4 . . ?
C48 C47 C49 107(3) . . ?
C49 C47 Si1 111(3) . . ?
C49 C47 H47 107.4 . . ?
C47 C48 H48A 109.5 . . ?
C47 C48 H48B 109.5 . . ?
C47 C48 H48C 109.5 . . ?
H48A C48 H48B 109.5 . . ?
H48A C48 H48C 109.5 . . ?
H48B C48 H48C 109.5 . . ?
C47 C49 H49A 109.5 . . ?
C47 C49 H49B 109.5 . . ?
C47 C49 H49C 109.5 . . ?
H49A C49 H49B 109.5 . . ?
H49A C49 H49C 109.5 . . ?
H49B C49 H49C 109.5 . . ?
O4 C62 H62A 111.4 . . ?
O4 C62 H62B 111.4 . . ?
O4 C62 C63 102(3) . . ?
H62A C62 H62B 109.3 . . ?
C63 C62 H62A 111.4 . . ?
C63 C62 H62B 111.4 . . ?
C62 C63 H63A 110.7 . . ?
C62 C63 H63B 110.7 . . ?
H63A C63 H63B 108.8 . . ?
C64 C63 C62 105(4) . . ?
C64 C63 H63A 110.7 . . ?
C64 C63 H63B 110.7 . . ?
C63 C64 H64A 111.5 . . ?
C63 C64 H64B 111.5 . . ?
C63 C64 C65 101(3) . . ?
H64A C64 H64B 109.3 . . ?
C65 C64 H64A 111.5 . . ?
C65 C64 H64B 111.5 . . ?
K1 C65 H65A 107.1 . . ?
K1 C65 H65B 73.8 . . ?
O4 C65 K1 41.7(19) . . ?
O4 C65 C64 104(3) . . ?
O4 C65 H65A 110.9 . . ?
O4 C65 H65B 110.9 . . ?
C64 C65 K1 137(4) . . ?
C64 C65 H65A 110.9 . . ?
C64 C65 H65B 110.9 . . ?
H65A C65 H65B 108.9 . . ?

loop_
_geom_bond_atom_site_label_1
_geom_bond_atom_site_label_2
_geom_bond_distance
_geom_bond_site_symmetry_2
_geom_bond_publ_flag
Cr1 N1 2.067(18) . ?
Cr1 N2 2.058(18) . ?
K1 O1 2.696(18) . ?
K1 O2 2.64(2) . ?
K1 C3 3.172(17) . ?
K1 C4 3.047(16) . ?
K1 C5 3.073(16) . ?
K1 C6 3.221(16) . ?
K1 C1 3.339(16) . ?
K1 C2 3.315(16) . ?
K1 C16 3.38(3) . ?
K1 C17 3.09(3) . ?
K1 O3 2.69(2) . ?
K1 O4 2.68(3) . ?
Si1 N1 1.70(2) . ?
Si1 C13 1.92(3) . ?
Si1 C16 2.01(3) . ?
Si1 C46 1.83(4) . ?
Si1 C47 1.83(4) . ?
Si2 N2 1.72(2) . ?
Si2 C34 1.87(3) . ?
Si2 C37 1.88(3) . ?
Si2 C40 1.92(3) . ?
Si2 C43 1.92(3) . ?
O1 C50 1.41(3) . ?
O1 C53 1.42(3) . ?
O2 C54 1.39(3) . ?
O2 C57 1.46(3) . ?
N1 C1 1.40(2) . ?
N2 C22 1.45(2) . ?
C3 H3 0.9500 . ?
C3 C4 1.3900 . ?
C3 C2 1.3900 . ?
C4 H4 0.9500 . ?
C4 C5 1.3900 . ?
C5 H5 0.9500 . ?
C5 C6 1.3900 . ?
C6 C1 1.3900 . ?
C6 C7 1.51(3) . ?
C1 C2 1.3900 . ?
C2 C10 1.49(3) . ?
C7 H7 1.0000 . ?
C7 C8 1.54(4) . ?
C7 C9 1.57(3) . ?
C8 H8A 0.9800 . ?
C8 H8B 0.9800 . ?
C8 H8C 0.9800 . ?
C9 H9A 0.9800 . ?
C9 H9B 0.9800 . ?
C9 H9C 0.9800 . ?
C10 H10 1.0000 . ?
C10 C11 1.53(3) . ?
C10 C12 1.57(3) . ?
C11 H11A 0.9800 . ?
C11 H11B 0.9800 . ?
C11 H11C 0.9800 . ?
C12 H12A 0.9800 . ?
C12 H12B 0.9800 . ?
C12 H12C 0.9800 . ?
C13 H13 1.0000 . ?
C13 C14 1.70(4) . ?
C13 C15 1.50(3) . ?
C14 H14A 0.9800 . ?
C14 H14B 0.9800 . ?
C14 H14C 0.9800 . ?
C15 H15A 0.9800 . ?
C15 H15B 0.9800 . ?
C15 H15C 0.9800 . ?
C16 C17 1.65(4) . ?
C16 C18 1.54(4) . ?
C17 H17A 0.9900 . ?
C17 H17B 0.9900 . ?
C18 H18A 0.9800 . ?
C18 H18B 0.9800 . ?
C18 H18C 0.9800 . ?
C22 C23 1.3900 . ?
C22 C27 1.3900 . ?
C23 C24 1.3900 . ?
C23 C31 1.56(3) . ?
C24 H24 0.9500 . ?
C24 C25 1.3900 . ?
C25 H25 0.9500 . ?
C25 C26 1.3900 . ?
C26 H26 0.9500 . ?
C26 C27 1.3900 . ?
C27 C28 1.49(3) . ?
C28 H28 1.0000 . ?
C28 C29 1.53(3) . ?
C28 C30 1.52(3) . ?
C29 H29A 0.9800 . ?
C29 H29B 0.9800 . ?
C29 H29C 0.9800 . ?
C30 H30A 0.9800 . ?
C30 H30B 0.9800 . ?
C30 H30C 0.9800 . ?
C31 H31 1.0000 . ?
C31 C32 1.50(3) . ?
C31 C33 1.51(3) . ?
C32 H32A 0.9800 . ?
C32 H32B 0.9800 . ?
C32 H32C 0.9800 . ?
C33 H33A 0.9800 . ?
C33 H33B 0.9800 . ?
C33 H33C 0.9800 . ?
C34 H34 1.0000 . ?
C34 C35 1.49(3) . ?
C34 C36 1.57(3) . ?
C35 H35A 0.9800 . ?
C35 H35B 0.9800 . ?
C35 H35C 0.9800 . ?
C36 H36A 0.9800 . ?
C36 H36B 0.9800 . ?
C36 H36C 0.9800 . ?
C37 H37 1.0000 . ?
C37 C38 1.49(3) . ?
C37 C39 1.57(3) . ?
C38 H38A 0.9800 . ?
C38 H38B 0.9800 . ?
C38 H38C 0.9800 . ?
C39 H39A 0.9800 . ?
C39 H39B 0.9800 . ?
C39 H39C 0.9800 . ?
C50 H50A 0.9900 . ?
C50 H50B 0.9900 . ?
C50 C51 1.49(3) . ?
C51 H51A 0.9900 . ?
C51 H51B 0.9900 . ?
C51 C52 1.45(3) . ?
C52 H52A 0.9900 . ?
C52 H52B 0.9900 . ?
C52 C53 1.49(3) . ?
C53 H53A 0.9900 . ?
C53 H53B 0.9900 . ?
C54 H54A 0.9900 . ?
C54 H54B 0.9900 . ?
C54 C55 1.44(3) . ?
C55 H55A 0.9900 . ?
C55 H55B 0.9900 . ?
C55 C56 1.405(18) . ?
C56 H56A 0.9900 . ?
C56 H56B 0.9900 . ?
C56 C57 1.51(3) . ?
C57 H57A 0.9900 . ?
C57 H57B 0.9900 . ?
O3 C58 1.48(4) . ?
O3 C61 1.32(3) . ?
C20 H20A 0.9800 . ?
C20 H20B 0.9800 . ?
C20 H20C 0.9800 . ?
C20 C46 1.54(4) . ?
C21 H21A 0.9800 . ?
C21 H21B 0.9800 . ?
C21 H21C 0.9800 . ?
C21 C46 1.68(4) . ?
C40 H40 1.0000 . ?
C40 C41 1.45(4) . ?
C40 C42 1.58(4) . ?
C41 H41A 0.9800 . ?
C41 H41B 0.9800 . ?
C41 H41C 0.9800 . ?
C42 H42A 0.9800 . ?
C42 H42B 0.9800 . ?
C42 H42C 0.9800 . ?
C46 H46 1.0000 . ?
C58 H58A 0.9900 . ?
C58 H58B 0.9900 . ?
C58 C59 1.51(5) . ?
C59 H59A 0.9900 . ?
C59 H59B 0.9900 . ?
C59 C60 1.44(2) . ?
C60 H60A 0.9900 . ?
C60 H60B 0.9900 . ?
C60 C61 1.55(4) . ?
C61 H61A 0.9900 . ?
C61 H61B 0.9900 . ?
O4 C62 1.47(4) . ?
O4 C65 1.31(3) . ?
C43 H43 1.0000 . ?
C43 C44 1.58(4) . ?
C43 C45 1.45(4) . ?
C44 H44A 0.9800 . ?
C44 H44B 0.9800 . ?
C44 H44C 0.9800 . ?
C45 H45A 0.9800 . ?
C45 H45B 0.9800 . ?
C45 H45C 0.9800 . ?
C47 H47 1.0000 . ?
C47 C48 1.53(4) . ?
C47 C49 1.67(4) . ?
C48 H48A 0.9800 . ?
C48 H48B 0.9800 . ?
C48 H48C 0.9800 . ?
C49 H49A 0.9800 . ?
C49 H49B 0.9800 . ?
C49 H49C 0.9800 . ?
C62 H62A 0.9900 . ?
C62 H62B 0.9900 . ?
C62 C63 1.51(5) . ?
C63 H63A 0.9900 . ?
C63 H63B 0.9900 . ?
C63 C64 1.44(3) . ?
C64 H64A 0.9900 . ?
C64 H64B 0.9900 . ?
C64 C65 1.55(4) . ?
C65 H65A 0.9900 . ?
C65 H65B 0.9900 . ?
